data_7118118
loop_
_publ_author_name
'Daisuke Sakamaki'
'Daisuke Kumano'
'Eiji Yashim'
'Shu Seki'

_publ_section_title
;
 A double hetero[4]helicene composed of two phenothiazines: synthesis,
 structural properties, and cationic states
;
_journal_name_full Chem.Commun.
_journal_page_first 17237
_journal_paper_doi 10.1039/C5cc07680C
_journal_volume 51
_journal_year 2015
_chemical_formula_moiety 'C41 H48 Cl8 N2 S2 Sb'
_chemical_formula_sum 'C41 H48 Cl8 N2 S2 Sb'
_chemical_formula_weight 1038.34
_space_group_IT_number 14
_symmetry_cell_setting monoclinic
_symmetry_Int_Tables_number 14
_symmetry_space_group_name_Hall '-P 2ybc'
_symmetry_space_group_name_H-M 'P 1 21/c 1'
_atom_sites_solution_hydrogens geom
_atom_sites_solution_primary direct
_atom_sites_solution_secondary difmap
_audit_update_record
;
2015-07-24 deposited with the CCDC.
2015-10-02 downloaded from the CCDC.
;
_cell_angle_alpha 90.0000
_cell_angle_beta 90.150(6)
_cell_angle_gamma 90.0000
_cell_formula_units_Z 4
_cell_length_a 11.982(4)
_cell_length_b 15.925(6)
_cell_length_c 24.598(9)
_cell_measurement_reflns_used 17763
_cell_measurement_temperature 123
_cell_measurement_theta_max 23.78
_cell_measurement_theta_min 3.05
_cell_volume 4694(3)
_computing_cell_refinement 'RAPID AUTO'
_computing_data_collection 'RAPID AUTO (Rigaku, ????)'
_computing_data_reduction 'RAPID AUTO'
_computing_molecular_graphics 'CrystalStructure 4.0'
_computing_publication_material 'CrystalStructure 4.0 (Rigaku, 2010)'
_computing_structure_refinement 'SHELXL97 (Sheldrick, 2008)'
_computing_structure_solution 'SIR92 (Altomare, et al., 1994)'
_diffrn_ambient_temperature 123
_diffrn_detector_area_resol_mean 10.000
_diffrn_measured_fraction_theta_full 0.997
_diffrn_measured_fraction_theta_max 0.997
_diffrn_measurement_device_type 'Rigaku R-AXIS RAPID'
_diffrn_measurement_method \w
_diffrn_radiation_type 'Mo K\a'
_diffrn_radiation_wavelength 0.71075
_diffrn_reflns_av_R_equivalents 0.0697
_diffrn_reflns_limit_h_max 13
_diffrn_reflns_limit_h_min -12
_diffrn_reflns_limit_k_max 17
_diffrn_reflns_limit_k_min -17
_diffrn_reflns_limit_l_max 27
_diffrn_reflns_limit_l_min -27
_diffrn_reflns_number 27131
_diffrn_reflns_theta_full 23.26
_diffrn_reflns_theta_max 23.26
_diffrn_standards_interval_count .
_diffrn_standards_number 0
_exptl_absorpt_coefficient_mu 1.162
_exptl_absorpt_correction_T_max 0.944
_exptl_absorpt_correction_T_min 0.623
_exptl_absorpt_correction_type multi-scan
_exptl_absorpt_process_details 'ABSCOR (Rigaku, 1995)'
_exptl_crystal_colour black
_exptl_crystal_density_diffrn 1.469
_exptl_crystal_density_method 'not measured'
_exptl_crystal_description needle
_exptl_crystal_F_000 2108.00
_exptl_crystal_size_max 0.600
_exptl_crystal_size_mid 0.100
_exptl_crystal_size_min 0.050
_refine_diff_density_max 9.060
_refine_diff_density_min -1.190
_refine_ls_extinction_method none
_refine_ls_goodness_of_fit_ref 1.058
_refine_ls_hydrogen_treatment constr
_refine_ls_number_parameters 487
_refine_ls_number_reflns 6718
_refine_ls_number_restraints 0
_refine_ls_R_factor_gt 0.1013
_refine_ls_shift/su_max 0.000
_refine_ls_structure_factor_coef Fsqd
_refine_ls_weighting_details 'w = 1/[\s^2^(Fo^2^)+(0.1709P)^2^+115.2633P] where P=(Fo^2^+2Fc^2^)/3'
_refine_ls_weighting_scheme calc
_refine_ls_wR_factor_ref 0.3008
_reflns_number_gt 5312
_reflns_number_total 6718
_reflns_threshold_expression F^2^>2.0\s(F^2^)
_cod_data_source_file c5cc07680c2.cif
_cod_data_source_block 150120_pt2helSbCl6________
_cod_database_code 7118118

loop_
_symmetry_equiv_pos_site_id
_symmetry_equiv_pos_as_xyz
1 +X,+Y,+Z
2 -X,1/2+Y,1/2-Z
3 -X,-Y,-Z
4 +X,1/2-Y,1/2+Z

loop_
_atom_site_label
_atom_site_type_symbol
_atom_site_fract_x
_atom_site_fract_y
_atom_site_fract_z
_atom_site_U_iso_or_equiv
_atom_site_adp_type
_atom_site_occupancy
_atom_site_symmetry_multiplicity
_atom_site_calc_flag
_atom_site_refinement_flags
_atom_site_disorder_assembly
_atom_site_disorder_group
Sb1 Sb 0.77441(7) 0.45541(5) 0.79469(3) 0.0190(4) Uani 1.0 4 d . . .
Cl2 Cl 0.8940(3) 0.3793(2) 0.85411(12) 0.0268(8) Uani 1.0 4 d . . .
Cl3 Cl 0.5784(7) 0.1435(6) 1.0621(4) 0.116(3) Uani 1.0 4 d . . .
Cl5 Cl 0.7278(3) 0.3280(2) 0.75059(14) 0.0294(8) Uani 1.0 4 d . . .
Cl6 Cl 0.8280(3) 0.5833(2) 0.83695(14) 0.0318(9) Uani 1.0 4 d . . .
Cl7 Cl 0.9232(3) 0.4735(2) 0.73223(13) 0.0267(8) Uani 1.0 4 d . . .
Cl8 Cl 0.6517(3) 0.5281(2) 0.73519(14) 0.0287(8) Uani 1.0 4 d . . .
Cl9 Cl 0.6276(3) 0.4383(3) 0.85716(14) 0.0350(9) Uani 1.0 4 d . . .
Cl10 Cl 0.6519(7) -0.0087(6) 1.0131(6) 0.156(5) Uani 1.0 4 d . . .
S4 S 1.2018(3) 0.1262(2) 0.87641(12) 0.0218(8) Uani 1.0 4 d . . .
S58 S 0.5514(3) 0.1202(2) 0.85164(13) 0.0238(8) Uani 1.0 4 d . . .
N11 N 0.7796(8) 0.1768(7) 0.8922(4) 0.018(3) Uani 1.0 4 d . . .
N12 N 0.9722(8) 0.1708(6) 0.8320(4) 0.015(2) Uani 1.0 4 d . . .
C14 C 1.0650(10) 0.2066(8) 0.8026(5) 0.015(3) Uani 1.0 4 d . . .
C16 C 0.9801(10) 0.1626(8) 0.8884(5) 0.014(3) Uani 1.0 4 d . . .
C17 C 0.5019(10) 0.2961(8) 0.9671(5) 0.017(3) Uani 1.0 4 d . . .
C18 C 0.7743(10) 0.1533(7) 0.8372(5) 0.015(3) Uani 1.0 4 d . . .
C19 C 1.0800(10) 0.1467(8) 0.9145(5) 0.018(3) Uani 1.0 4 d . . .
C20 C 0.8728(10) 0.1501(8) 0.8064(5) 0.017(3) Uani 1.0 4 d . . .
C21 C 1.1346(10) 0.2997(8) 0.7343(5) 0.017(3) Uani 1.0 4 d . . .
C22 C 0.8688(10) 0.1264(8) 0.7519(5) 0.018(3) Uani 1.0 4 d . . .
C23 C 0.6701(11) 0.1088(8) 0.7586(5) 0.018(3) Uani 1.0 4 d . . .
C24 C 0.8819(10) 0.1650(7) 0.9195(5) 0.015(3) Uani 1.0 4 d . . .
C25 C 0.9880(10) 0.1417(8) 1.0022(5) 0.021(3) Uani 1.0 4 d . . .
C26 C 1.2622(10) 0.2287(8) 0.7930(5) 0.020(3) Uani 1.0 4 d . . .
C27 C 0.7680(10) 0.1065(8) 0.7273(5) 0.018(3) Uani 1.0 4 d . . .
C28 C 1.1731(10) 0.1922(8) 0.8205(5) 0.019(3) Uani 1.0 4 d . . .
C29 C 0.5795(11) 0.1968(8) 0.9020(5) 0.022(3) Uani 1.0 4 d . . .
C30 C 0.6735(10) 0.1304(8) 0.8125(5) 0.020(3) Uani 1.0 4 d . . .
C31 C 1.2460(10) 0.2815(8) 0.7493(5) 0.021(3) Uani 1.0 4 d . . .
C32 C 0.8859(11) 0.1556(8) 0.9757(5) 0.021(3) Uani 1.0 4 d . . .
C33 C 0.7665(11) 0.0837(9) 0.6666(5) 0.023(3) Uani 1.0 4 d . . .
C34 C 0.6102(11) 0.3174(9) 0.9807(5) 0.025(3) Uani 1.0 4 d . . .
C35 C 0.4002(11) 0.3370(9) 0.9925(5) 0.025(3) Uani 1.0 4 d . . .
C36 C 1.3473(11) 0.3185(8) 0.7203(6) 0.023(3) Uani 1.0 4 d . . .
C37 C 0.4861(11) 0.2343(8) 0.9256(5) 0.021(3) Uani 1.0 4 d . . .
C38 C 1.0456(10) 0.2632(8) 0.7610(5) 0.016(3) Uani 1.0 4 d . . .
C39 C 1.0839(11) 0.1382(8) 0.9707(5) 0.023(3) Uani 1.0 4 d . . .
C40 C 0.4294(19) 0.383(3) 1.0435(11) 0.118(13) Uani 1.0 4 d . . .
C41 C 0.7037(10) 0.2800(8) 0.9552(5) 0.019(3) Uani 1.0 4 d . . .
C42 C 0.9953(11) 0.1329(9) 1.0640(5) 0.024(3) Uani 1.0 4 d . . .
C43 C 0.6867(10) 0.2175(8) 0.9174(5) 0.016(3) Uani 1.0 4 d . . .
C44 C 0.354(3) 0.398(3) 0.9493(11) 0.117(12) Uani 1.0 4 d . . .
C45 C 1.0505(14) 0.2180(10) 1.0851(6) 0.036(4) Uani 1.0 4 d . . .
C46 C 0.6476(12) 0.0734(11) 0.6454(6) 0.034(4) Uani 1.0 4 d . . .
C48 C 1.4175(14) 0.2452(11) 0.6959(7) 0.045(4) Uani 1.0 4 d . . .
C49 C 1.3110(13) 0.3771(13) 0.6736(9) 0.060(6) Uani 1.0 4 d . . .
C50 C 0.8242(16) 0.1539(12) 0.6350(6) 0.053(5) Uani 1.0 4 d . . .
C51 C 0.8294(13) 0.0012(11) 0.6583(7) 0.043(4) Uani 1.0 4 d . . .
C52 C 0.8827(13) 0.1216(12) 1.0902(6) 0.042(4) Uani 1.0 4 d . . .
C53 C 0.311(2) 0.2702(19) 1.0031(16) 0.132(15) Uani 1.0 4 d . . .
C54 C 1.0701(14) 0.0594(9) 1.0798(6) 0.035(4) Uani 1.0 4 d . . .
C55 C 0.599(2) 0.0402(19) 1.0666(15) 0.109(11) Uani 1.0 4 d . . .
C57 C 1.4192(13) 0.3684(11) 0.7596(7) 0.044(4) Uani 1.0 4 d . . .
H21 H 1.1209 0.3370 0.7060 0.0127 Uiso 1.0 4 calc R . .
H22 H 0.9344 0.1238 0.7318 0.0127 Uiso 1.0 4 calc R . .
H23 H 0.6021 0.0954 0.7426 0.0127 Uiso 1.0 4 calc R . .
H26 H 1.3347 0.2172 0.8045 0.0127 Uiso 1.0 4 calc R . .
H32 H 0.8204 0.1585 0.9958 0.0127 Uiso 1.0 4 calc R . .
H34 H 0.6221 0.3577 1.0074 0.0127 Uiso 1.0 4 calc R . .
H37 H 0.4146 0.2193 0.9144 0.0127 Uiso 1.0 4 calc R . .
H38 H 0.9728 0.2767 0.7511 0.0127 Uiso 1.0 4 calc R . .
H39 H 1.1525 0.1299 0.9877 0.0127 Uiso 1.0 4 calc R . .
H41 H 0.7756 0.2974 0.9639 0.0127 Uiso 1.0 4 calc R . .

loop_
_atom_site_aniso_label
_atom_site_aniso_U_11
_atom_site_aniso_U_22
_atom_site_aniso_U_33
_atom_site_aniso_U_12
_atom_site_aniso_U_13
_atom_site_aniso_U_23
Sb1 0.0186(5) 0.0170(5) 0.0213(5) 0.0001(4) 0.0008(4) 0.0008(4)
Cl2 0.0295(18) 0.0270(18) 0.0239(16) 0.0040(14) -0.0015(14) 0.0044(13)
Cl3 0.087(5) 0.120(6) 0.140(7) 0.029(5) 0.031(5) 0.040(5)
Cl5 0.0293(18) 0.0197(17) 0.0392(19) -0.0025(14) -0.0071(15) -0.0031(14)
Cl6 0.0315(19) 0.0254(18) 0.039(2) 0.0007(15) -0.0019(15) -0.0095(15)
Cl7 0.0228(17) 0.0326(19) 0.0247(17) -0.0032(14) 0.0040(13) 0.0016(14)
Cl8 0.0251(17) 0.0239(18) 0.0370(19) 0.0006(14) -0.0044(15) 0.0080(14)
Cl9 0.0263(18) 0.043(3) 0.0353(19) 0.0030(16) 0.0098(15) 0.0073(16)
Cl10 0.081(6) 0.105(6) 0.281(14) 0.025(5) -0.037(7) -0.014(8)
S4 0.0151(16) 0.0290(18) 0.0213(16) 0.0051(13) 0.0007(13) 0.0047(14)
S58 0.0155(16) 0.0316(19) 0.0243(17) -0.0084(14) 0.0044(13) -0.0064(14)
N11 0.016(6) 0.026(6) 0.011(5) -0.002(5) -0.001(4) -0.001(5)
N12 0.010(5) 0.020(6) 0.014(5) 0.001(4) -0.001(4) -0.004(4)
C14 0.016(7) 0.016(6) 0.012(6) 0.002(5) 0.006(5) -0.007(5)
C16 0.013(6) 0.016(6) 0.014(6) -0.002(5) 0.002(5) -0.000(5)
C17 0.014(6) 0.020(7) 0.017(6) 0.000(5) 0.009(5) -0.003(5)
C18 0.019(7) 0.006(6) 0.020(7) 0.000(5) 0.002(5) 0.000(5)
C19 0.014(7) 0.022(7) 0.019(7) -0.003(6) -0.002(5) 0.002(6)
C20 0.018(7) 0.011(6) 0.021(7) -0.003(5) 0.002(5) 0.004(5)
C21 0.020(7) 0.017(7) 0.015(6) 0.000(5) -0.002(5) -0.004(5)
C22 0.023(7) 0.011(6) 0.020(7) 0.002(5) -0.002(5) 0.004(5)
C23 0.026(7) 0.014(7) 0.013(6) -0.005(5) 0.001(5) -0.006(5)
C24 0.021(7) 0.010(6) 0.014(6) 0.003(5) -0.002(5) -0.001(5)
C25 0.016(7) 0.026(7) 0.021(7) -0.002(6) -0.003(5) -0.002(6)
C26 0.019(7) 0.019(7) 0.024(7) 0.002(6) 0.003(6) -0.007(6)
C27 0.018(7) 0.012(6) 0.023(7) -0.003(5) -0.004(6) 0.002(5)
C28 0.020(7) 0.015(7) 0.022(7) -0.000(5) -0.003(6) -0.001(6)
C29 0.030(8) 0.021(7) 0.014(6) -0.005(6) 0.001(6) 0.001(6)
C30 0.016(7) 0.017(7) 0.026(7) -0.003(5) 0.004(6) 0.003(6)
C31 0.015(7) 0.022(7) 0.024(7) 0.002(6) 0.000(6) -0.007(6)
C32 0.028(8) 0.016(7) 0.020(7) 0.001(6) 0.001(6) 0.004(5)
C33 0.022(7) 0.029(8) 0.017(7) -0.004(6) -0.004(6) -0.003(6)
C34 0.026(8) 0.027(8) 0.024(7) 0.002(6) 0.004(6) 0.005(6)
C35 0.028(8) 0.027(8) 0.020(7) 0.007(6) 0.002(6) -0.001(6)
C36 0.018(7) 0.020(7) 0.032(8) -0.005(6) 0.004(6) 0.001(6)
C37 0.021(7) 0.026(7) 0.016(6) -0.004(6) -0.002(5) -0.003(6)
C38 0.018(7) 0.015(7) 0.015(6) -0.000(5) 0.003(5) -0.011(5)
C39 0.031(8) 0.023(7) 0.014(7) 0.001(6) 0.003(6) 0.006(6)
C40 0.053(14) 0.19(4) 0.10(2) 0.018(17) 0.001(13) -0.12(3)
C41 0.018(7) 0.024(7) 0.017(7) -0.000(6) 0.003(5) 0.005(6)
C42 0.029(8) 0.034(8) 0.010(6) 0.003(6) -0.004(6) -0.002(6)
C43 0.014(6) 0.020(7) 0.014(6) -0.003(5) -0.002(5) 0.006(5)
C44 0.11(2) 0.16(3) 0.081(17) 0.09(2) 0.025(15) 0.057(19)
C45 0.051(10) 0.031(8) 0.025(8) -0.001(7) -0.012(7) -0.010(7)
C46 0.028(8) 0.052(10) 0.021(7) -0.003(7) -0.013(6) -0.003(7)
C48 0.050(10) 0.039(10) 0.046(10) 0.003(8) 0.028(8) -0.002(8)
C49 0.021(8) 0.071(13) 0.088(14) -0.001(8) 0.005(9) 0.055(11)
C50 0.069(12) 0.074(13) 0.015(7) -0.044(10) -0.006(8) 0.016(8)
C51 0.030(9) 0.050(10) 0.049(10) 0.003(8) -0.008(8) -0.017(8)
C52 0.035(9) 0.066(12) 0.026(8) 0.010(8) 0.001(7) 0.005(8)
C53 0.062(15) 0.11(3) 0.23(4) -0.045(15) 0.09(2) -0.08(3)
C54 0.051(10) 0.027(8) 0.026(8) 0.010(7) -0.008(7) 0.005(6)
C55 0.047(13) 0.11(3) 0.17(3) 0.030(14) 0.046(16) 0.04(2)
C57 0.030(9) 0.053(11) 0.049(10) -0.022(8) 0.009(8) -0.016(8)

loop_
_atom_type_symbol
_atom_type_description
_atom_type_scat_dispersion_real
_atom_type_scat_dispersion_imag
_atom_type_scat_source
C C 0.0033 0.0016
;
International Tables for Crystallography
(1992, Vol. C, Tables 4.2.6.8 and 6.1.1.4)
;
H H 0.0000 0.0000
;
International Tables for Crystallography
(1992, Vol. C, Table 6.1.1.4)
;
N N 0.0061 0.0033
;
International Tables for Crystallography
(1992, Vol. C, Tables 4.2.6.8 and 6.1.1.4)
;
S S 0.1246 0.1234
;
International Tables for Crystallography
(1992, Vol. C, Tables 4.2.6.8 and 6.1.1.4)
;
Cl Cl 0.1484 0.1585
;
International Tables for Crystallography
(1992, Vol. C, Tables 4.2.6.8 and 6.1.1.4)
;
Sb Sb -0.5866 1.5461
;
International Tables for Crystallography
(1992, Vol. C, Tables 4.2.6.8 and 6.1.1.4)
;

loop_
_geom_angle_atom_site_label_1
_geom_angle_atom_site_label_2
_geom_angle_atom_site_label_3
_geom_angle
_geom_angle_publ_flag
_geom_angle_site_symmetry_1
_geom_angle_site_symmetry_2
_geom_angle_site_symmetry_3
Cl2 Sb1 Cl5 89.18(12) yes . . .
Cl2 Sb1 Cl6 90.36(12) yes . . .
Cl2 Sb1 Cl7 90.41(12) yes . . .
Cl2 Sb1 Cl8 178.40(12) yes . . .
Cl2 Sb1 Cl9 89.42(12) yes . . .
Cl5 Sb1 Cl6 177.69(12) yes . . .
Cl5 Sb1 Cl7 89.08(12) yes . . .
Cl5 Sb1 Cl8 89.45(12) yes . . .
Cl5 Sb1 Cl9 91.38(13) yes . . .
Cl6 Sb1 Cl7 88.65(12) yes . . .
Cl6 Sb1 Cl8 91.04(12) yes . . .
Cl6 Sb1 Cl9 90.88(13) yes . . .
Cl7 Sb1 Cl8 90.39(12) yes . . .
Cl7 Sb1 Cl9 179.51(13) yes . . .
Cl8 Sb1 Cl9 89.79(13) yes . . .
C19 S4 C28 98.3(6) yes . . .
C29 S58 C30 99.4(6) yes . . .
C18 N11 C24 117.5(10) yes . . .
C18 N11 C43 120.4(10) yes . . .
C24 N11 C43 122.0(10) yes . . .
C14 N12 C16 118.9(9) yes . . .
C14 N12 C20 121.9(10) yes . . .
C16 N12 C20 119.0(10) yes . . .
N12 C14 C28 119.7(10) yes . . .
N12 C14 C38 120.0(10) yes . . .
C28 C14 C38 119.9(11) yes . . .
N12 C16 C19 122.4(11) yes . . .
N12 C16 C24 118.9(10) yes . . .
C19 C16 C24 118.5(11) yes . . .
C34 C17 C35 123.3(11) yes . . .
C34 C17 C37 117.7(11) yes . . .
C35 C17 C37 118.9(11) yes . . .
N11 C18 C20 119.5(11) yes . . .
N11 C18 C30 121.7(11) yes . . .
C20 C18 C30 118.8(11) yes . . .
S4 C19 C16 120.3(9) yes . . .
S4 C19 C39 118.9(10) yes . . .
C16 C19 C39 120.5(11) yes . . .
N12 C20 C18 118.0(11) yes . . .
N12 C20 C22 121.9(11) yes . . .
C18 C20 C22 120.1(11) yes . . .
C31 C21 C38 121.3(11) yes . . .
C20 C22 C27 120.6(11) yes . . .
C27 C23 C30 121.0(11) yes . . .
N11 C24 C16 118.1(10) yes . . .
N11 C24 C32 121.1(11) yes . . .
C16 C24 C32 120.8(11) yes . . .
C32 C25 C39 118.0(12) yes . . .
C32 C25 C42 121.6(11) yes . . .
C39 C25 C42 120.4(11) yes . . .
C28 C26 C31 121.8(11) yes . . .
C22 C27 C23 118.8(11) yes . . .
C22 C27 C33 119.1(11) yes . . .
C23 C27 C33 122.1(11) yes . . .
S4 C28 C14 121.8(9) yes . . .
S4 C28 C26 118.6(10) yes . . .
C14 C28 C26 119.6(11) yes . . .
S58 C29 C37 115.8(10) yes . . .
S58 C29 C43 122.2(10) yes . . .
C37 C29 C43 122.1(11) yes . . .
S58 C30 C18 120.2(10) yes . . .
S58 C30 C23 118.9(10) yes . . .
C18 C30 C23 120.6(12) yes . . .
C21 C31 C26 117.3(11) yes . . .
C21 C31 C36 123.4(11) yes . . .
C26 C31 C36 119.3(11) yes . . .
C24 C32 C25 120.4(12) yes . . .
C27 C33 C46 111.5(11) yes . . .
C27 C33 C50 108.5(11) yes . . .
C27 C33 C51 109.2(11) yes . . .
C46 C33 C50 109.2(12) yes . . .
C46 C33 C51 108.8(12) yes . . .
C50 C33 C51 109.7(12) yes . . .
C17 C34 C41 122.2(12) yes . . .
C17 C35 C40 111.7(13) yes . . .
C17 C35 C44 106.1(14) yes . . .
C17 C35 C53 109.6(15) yes . . .
C40 C35 C44 110.4(19) yes . . .
C40 C35 C53 111(2) yes . . .
C44 C35 C53 107.8(19) yes . . .
C31 C36 C48 108.7(11) yes . . .
C31 C36 C49 111.0(11) yes . . .
C31 C36 C57 110.7(11) yes . . .
C48 C36 C49 108.6(13) yes . . .
C48 C36 C57 109.3(12) yes . . .
C49 C36 C57 108.5(13) yes . . .
C17 C37 C29 119.1(11) yes . . .
C14 C38 C21 119.8(11) yes . . .
C19 C39 C25 121.6(12) yes . . .
C34 C41 C43 119.1(11) yes . . .
C25 C42 C45 105.6(11) yes . . .
C25 C42 C52 112.8(11) yes . . .
C25 C42 C54 110.8(11) yes . . .
C45 C42 C52 109.5(12) yes . . .
C45 C42 C54 109.1(11) yes . . .
C52 C42 C54 109.0(12) yes . . .
N11 C43 C29 119.8(11) yes . . .
N11 C43 C41 120.4(11) yes . . .
C29 C43 C41 119.7(11) yes . . .
Cl3 C55 Cl10 118(2) yes . . .
C31 C21 H21 119.345 no . . .
C38 C21 H21 119.345 no . . .
C20 C22 H22 119.682 no . . .
C27 C22 H22 119.681 no . . .
C27 C23 H23 119.504 no . . .
C30 C23 H23 119.510 no . . .
C28 C26 H26 119.120 no . . .
C31 C26 H26 119.114 no . . .
C24 C32 H32 119.780 no . . .
C25 C32 H32 119.779 no . . .
C17 C34 H34 118.890 no . . .
C41 C34 H34 118.890 no . . .
C17 C37 H37 120.468 no . . .
C29 C37 H37 120.465 no . . .
C14 C38 H38 120.102 no . . .
C21 C38 H38 120.103 no . . .
C19 C39 H39 119.179 no . . .
C25 C39 H39 119.180 no . . .
C34 C41 H41 120.434 no . . .
C43 C41 H41 120.434 no . . .

loop_
_geom_bond_atom_site_label_1
_geom_bond_atom_site_label_2
_geom_bond_distance
_geom_bond_publ_flag
_geom_bond_site_symmetry_1
_geom_bond_site_symmetry_2
Sb1 Cl2 2.377(4) yes . .
Sb1 Cl5 2.367(4) yes . .
Sb1 Cl6 2.375(4) yes . .
Sb1 Cl7 2.374(4) yes . .
Sb1 Cl8 2.373(4) yes . .
Sb1 Cl9 2.355(4) yes . .
Cl3 C55 1.67(3) yes . .
Cl10 C55 1.66(4) yes . .
S4 C19 1.767(12) yes . .
S4 C28 1.764(13) yes . .
S58 C29 1.770(13) yes . .
S58 C30 1.761(13) yes . .
N11 C18 1.404(15) yes . .
N11 C24 1.410(15) yes . .
N11 C43 1.431(15) yes . .
N12 C14 1.445(15) yes . .
N12 C16 1.396(15) yes . .
N12 C20 1.385(15) yes . .
C14 C28 1.387(17) yes . .
C14 C38 1.382(16) yes . .
C16 C19 1.380(17) yes . .
C16 C24 1.406(16) yes . .
C17 C34 1.381(18) yes . .
C17 C35 1.518(18) yes . .
C17 C37 1.430(17) yes . .
C18 C20 1.406(17) yes . .
C18 C30 1.399(17) yes . .
C19 C39 1.391(17) yes . .
C20 C22 1.394(17) yes . .
C21 C31 1.414(17) yes . .
C21 C38 1.382(17) yes . .
C22 C27 1.386(17) yes . .
C23 C27 1.406(17) yes . .
C23 C30 1.368(17) yes . .
C24 C32 1.390(17) yes . .
C25 C32 1.404(18) yes . .
C25 C39 1.388(18) yes . .
C25 C42 1.529(17) yes . .
C26 C28 1.392(17) yes . .
C26 C31 1.379(18) yes . .
C27 C33 1.536(17) yes . .
C29 C37 1.395(18) yes . .
C29 C43 1.379(17) yes . .
C31 C36 1.529(18) yes . .
C33 C46 1.524(19) yes . .
C33 C50 1.53(3) yes . .
C33 C51 1.53(3) yes . .
C34 C41 1.416(18) yes . .
C35 C40 1.50(4) yes . .
C35 C44 1.55(4) yes . .
C35 C53 1.53(3) yes . .
C36 C48 1.56(2) yes . .
C36 C49 1.54(3) yes . .
C36 C57 1.52(2) yes . .
C41 C43 1.377(17) yes . .
C42 C45 1.59(2) yes . .
C42 C52 1.51(2) yes . .
C42 C54 1.52(2) yes . .
C21 H21 0.930 no . .
C22 H22 0.930 no . .
C23 H23 0.930 no . .
C26 H26 0.930 no . .
C32 H32 0.930 no . .
C34 H34 0.930 no . .
C37 H37 0.930 no . .
C38 H38 0.930 no . .
C39 H39 0.930 no . .
C41 H41 0.930 no . .

loop_
_geom_contact_atom_site_label_1
_geom_contact_atom_site_label_2
_geom_contact_distance
_geom_contact_publ_flag
_geom_contact_site_symmetry_1
_geom_contact_site_symmetry_2
S4 N12 3.042(10) no . .
S58 N11 3.044(10) no . .
N11 N12 2.747(14) no . .
C14 C19 2.919(17) no . .
C14 C22 2.949(17) no . .
C14 C31 2.803(17) no . .
C16 C18 2.770(16) no . .
C16 C25 2.821(17) no . .
C16 C28 2.895(17) no . .
C17 C43 2.823(17) no . .
C18 C27 2.805(17) no . .
C18 C29 2.914(17) no . .
C19 C32 2.777(18) no . .
C20 C23 2.774(17) no . .
C20 C24 2.794(16) no . .
C20 C38 2.965(17) no . .
C21 C28 2.762(17) no . .
C21 C49 2.87(3) no . .
C22 C30 2.779(18) no . .
C22 C38 3.047(17) no . .
C22 C50 2.957(19) no . .
C22 C51 3.08(2) no . .
C23 C46 2.853(18) no . .
C23 C51 3.56(2) no . .
C24 C39 2.760(18) no . .
C24 C41 2.949(17) no . .
C26 C38 2.766(17) no . .
C26 C48 3.04(2) no . .
C26 C57 3.03(2) no . .
C29 C34 2.750(18) no . .
C30 C43 2.935(17) no . .
C32 C41 2.990(18) no . .
C32 C43 2.950(17) no . .
C32 C45 3.478(19) no . .
C32 C52 2.868(19) no . .
C34 C40 2.86(3) no . .
C34 C44 3.42(4) no . .
C37 C41 2.801(17) no . .
C37 C44 3.11(4) no . .
C37 C53 2.90(4) no . .
C39 C45 3.113(19) no . .
C39 C54 2.967(19) no . .
Cl2 N12 3.492(11) no . .
Cl2 C38 3.461(12) no . .
Cl3 C17 3.492(15) no . .
Cl3 C34 3.439(16) no . .
Cl5 C18 3.546(12) no . .
Cl5 C20 3.594(12) no . .
Cl5 C23 3.564(13) no . .
Cl5 C30 3.557(13) no . .
Cl7 C22 3.505(13) no . 2_756
Cl8 S58 3.552(5) no . 2_656
Cl8 C26 3.429(13) no . 2_756
S58 Cl8 3.552(5) no . 2_646
N12 Cl2 3.492(11) no . .
C17 Cl3 3.492(15) no . .
C18 Cl5 3.546(12) no . .
C20 Cl5 3.594(12) no . .
C22 Cl7 3.505(13) no . 2_746
C23 Cl5 3.564(13) no . .
C26 Cl8 3.429(13) no . 2_746
C30 Cl5 3.557(13) no . .
C34 Cl3 3.439(16) no . .
C38 Cl2 3.461(12) no . .
C39 C53 3.53(3) no . 1_655
C53 C39 3.53(3) no . 1_455
S4 H26 2.7893 no . .
S4 H39 2.8025 no . .
S58 H23 2.7808 no . .
S58 H37 2.7527 no . .
N11 H32 2.6106 no . .
N11 H41 2.6094 no . .
N12 H22 2.6131 no . .
N12 H38 2.6093 no . .
C14 H21 3.2267 no . .
C14 H22 2.6829 no . .
C14 H26 3.2360 no . .
C16 H32 3.2670 no . .
C16 H39 3.2375 no . .
C17 H41 3.2803 no . .
C18 H22 3.2628 no . .
C18 H23 3.2402 no . .
C20 H38 2.7139 no . .
C21 H26 3.2295 no . .
C22 H23 3.2416 no . .
C22 H38 2.6993 no . .
C23 H22 3.2455 no . .
C24 H41 2.6967 no . .
C26 H21 3.2256 no . .
C28 H38 3.2354 no . .
C29 H41 3.2239 no . .
C31 H38 3.2744 no . .
C32 H39 3.2341 no . .
C32 H41 2.6323 no . .
C33 H22 2.6486 no . .
C33 H23 2.7250 no . .
C34 H32 3.5886 no . .
C34 H37 3.2506 no . .
C35 H34 2.7032 no . .
C35 H37 2.6884 no . .
C36 H21 2.7505 no . .
C36 H26 2.6306 no . .
C37 H34 3.2487 no . .
C38 H22 2.6854 no . .
C39 H32 3.2354 no . .
C40 H34 2.5091 no . .
C41 H32 2.5857 no . .
C42 H32 2.7120 no . .
C42 H39 2.6633 no . .
C43 H32 2.6731 no . .
C43 H34 3.2394 no . .
C43 H37 3.2610 no . .
C44 H34 3.5774 no . .
C44 H37 3.0679 no . .
C45 H39 3.0359 no . .
C46 H23 2.4770 no . .
C48 H26 2.8865 no . .
C49 H21 2.4975 no . .
C50 H22 2.7629 no . .
C51 H22 2.9429 no . .
C52 H32 2.5067 no . .
C53 H37 2.6409 no . .
C54 H39 2.7171 no . .
C57 H26 2.8364 no . .
H21 H38 2.3040 no . .
H22 H38 2.5223 no . .
H32 H41 2.4069 no . .
H34 H41 2.3367 no . .
Cl2 H38 3.1621 no . .
Cl2 H41 3.3209 no . .
Cl3 H32 3.3388 no . .
Cl5 H38 3.0472 no . .
Cl6 H22 3.3771 no . 2_756
Cl7 H21 3.2807 no . .
Cl7 H22 3.0684 no . 2_756
Cl7 H38 3.2223 no . .
Cl8 H23 3.2723 no . 2_656
Cl8 H26 3.1692 no . 2_756
Cl10 H32 3.3700 no . .
Cl10 H39 3.0361 no . 3_757
S4 H37 3.0923 no . 1_655
S58 H26 3.2339 no . 1_455
C26 H37 3.4997 no . 1_655
C37 H26 3.4950 no . 1_455
C45 H21 3.2103 no . 4_555
C46 H34 3.5795 no . 4_554
C48 H23 3.4479 no . 1_655
C53 H39 2.9550 no . 1_455
C54 H21 3.5665 no . 4_555
H21 Cl7 3.2807 no . .
H21 C45 3.2103 no . 4_554
H21 C54 3.5665 no . 4_554
H22 Cl6 3.3771 no . 2_746
H22 Cl7 3.0684 no . 2_746
H23 Cl8 3.2723 no . 2_646
H23 C48 3.4479 no . 1_455
H26 Cl8 3.1692 no . 2_746
H26 S58 3.2339 no . 1_655
H26 C37 3.4950 no . 1_655
H26 H37 2.8679 no . 1_655
H32 Cl3 3.3388 no . .
H32 Cl10 3.3700 no . .
H34 C46 3.5795 no . 4_555
H37 S4 3.0923 no . 1_455
H37 C26 3.4997 no . 1_455
H37 H26 2.8679 no . 1_455
H38 Cl2 3.1621 no . .
H38 Cl5 3.0472 no . .
H38 Cl7 3.2223 no . .
H39 Cl10 3.0361 no . 3_757
H39 C53 2.9550 no . 1_655
H41 Cl2 3.3209 no . .

loop_
_geom_torsion_atom_site_label_1
_geom_torsion_atom_site_label_2
_geom_torsion_atom_site_label_3
_geom_torsion_atom_site_label_4
_geom_torsion
_geom_torsion_publ_flag
_geom_torsion_site_symmetry_1
_geom_torsion_site_symmetry_2
_geom_torsion_site_symmetry_3
_geom_torsion_site_symmetry_4
C19 S4 C28 C14 -32.4(10) no . . . .
C19 S4 C28 C26 149.3(9) no . . . .
C28 S4 C19 C16 33.6(10) no . . . .
C28 S4 C19 C39 -152.7(9) no . . . .
C29 S58 C30 C18 31.2(10) no . . . .
C29 S58 C30 C23 -154.1(9) no . . . .
C30 S58 C29 C37 152.0(8) no . . . .
C30 S58 C29 C43 -28.5(10) no . . . .
C18 N11 C24 C16 24.3(14) no . . . .
C18 N11 C24 C32 -155.5(9) no . . . .
C24 N11 C18 C20 -23.9(15) no . . . .
C24 N11 C18 C30 154.0(10) no . . . .
C18 N11 C43 C29 34.1(15) no . . . .
C18 N11 C43 C41 -142.8(10) no . . . .
C43 N11 C18 C20 151.1(10) no . . . .
C43 N11 C18 C30 -31.0(15) no . . . .
C24 N11 C43 C29 -151.1(10) no . . . .
C24 N11 C43 C41 31.9(16) no . . . .
C43 N11 C24 C16 -150.6(10) no . . . .
C43 N11 C24 C32 29.6(16) no . . . .
C14 N12 C16 C19 -32.8(15) no . . . .
C14 N12 C16 C24 151.7(9) no . . . .
C16 N12 C14 C28 33.8(15) no . . . .
C16 N12 C14 C38 -138.1(10) no . . . .
C14 N12 C20 C18 -151.0(10) no . . . .
C14 N12 C20 C22 29.1(16) no . . . .
C20 N12 C14 C28 -150.9(10) no . . . .
C20 N12 C14 C38 37.1(15) no . . . .
C16 N12 C20 C18 24.2(15) no . . . .
C16 N12 C20 C22 -155.6(10) no . . . .
C20 N12 C16 C19 151.8(10) no . . . .
C20 N12 C16 C24 -23.7(15) no . . . .
N12 C14 C28 S4 3.6(16) no . . . .
N12 C14 C28 C26 -178.2(9) no . . . .
N12 C14 C38 C21 177.6(9) no . . . .
C28 C14 C38 C21 5.6(17) no . . . .
C38 C14 C28 S4 175.6(9) no . . . .
C38 C14 C28 C26 -6.2(17) no . . . .
N12 C16 C19 S4 -5.8(17) no . . . .
N12 C16 C19 C39 -179.4(10) no . . . .
N12 C16 C24 N11 -1.0(16) no . . . .
N12 C16 C24 C32 178.9(9) no . . . .
C19 C16 C24 N11 -176.6(10) no . . . .
C19 C16 C24 C32 3.2(16) no . . . .
C24 C16 C19 S4 169.7(9) no . . . .
C24 C16 C19 C39 -3.8(17) no . . . .
C34 C17 C35 C40 -16.3(17) no . . . .
C34 C17 C35 C44 104.1(13) no . . . .
C34 C17 C35 C53 -139.8(11) no . . . .
C35 C17 C34 C41 -178.1(10) no . . . .
C34 C17 C37 C29 1.9(17) no . . . .
C37 C17 C34 C41 -0.3(18) no . . . .
C35 C17 C37 C29 179.8(10) no . . . .
C37 C17 C35 C40 165.9(10) no . . . .
C37 C17 C35 C44 -73.7(13) no . . . .
C37 C17 C35 C53 42.4(14) no . . . .
N11 C18 C20 N12 -0.3(16) no . . . .
N11 C18 C20 C22 179.6(9) no . . . .
N11 C18 C30 S58 -6.3(16) no . . . .
N11 C18 C30 C23 179.1(10) no . . . .
C20 C18 C30 S58 171.7(9) no . . . .
C20 C18 C30 C23 -3.0(17) no . . . .
C30 C18 C20 N12 -178.2(10) no . . . .
C30 C18 C20 C22 1.6(16) no . . . .
S4 C19 C39 C25 -170.8(8) no . . . .
C16 C19 C39 C25 2.9(19) no . . . .
N12 C20 C22 C27 -179.5(10) no . . . .
C18 C20 C22 C27 0.6(17) no . . . .
C31 C21 C38 C14 -1.2(17) no . . . .
C38 C21 C31 C26 -2.6(17) no . . . .
C38 C21 C31 C36 178.5(10) no . . . .
C20 C22 C27 C23 -1.5(17) no . . . .
C20 C22 C27 C33 177.8(10) no . . . .
C27 C23 C30 S58 -172.6(9) no . . . .
C27 C23 C30 C18 2.1(18) no . . . .
C30 C23 C27 C22 0.2(17) no . . . .
C30 C23 C27 C33 -179.1(10) no . . . .
N11 C24 C32 C25 178.4(10) no . . . .
C16 C24 C32 C25 -1.4(17) no . . . .
C32 C25 C39 C19 -1.0(18) no . . . .
C39 C25 C32 C24 0.3(18) no . . . .
C32 C25 C42 C45 -106.9(13) no . . . .
C32 C25 C42 C52 12.7(17) no . . . .
C32 C25 C42 C54 135.2(12) no . . . .
C42 C25 C32 C24 178.8(10) no . . . .
C39 C25 C42 C45 71.6(14) no . . . .
C39 C25 C42 C52 -168.9(11) no . . . .
C39 C25 C42 C54 -46.4(16) no . . . .
C42 C25 C39 C19 -179.5(11) no . . . .
C28 C26 C31 C21 2.1(18) no . . . .
C28 C26 C31 C36 -179.0(10) no . . . .
C31 C26 C28 S4 -179.4(10) no . . . .
C31 C26 C28 C14 2.3(18) no . . . .
C22 C27 C33 C46 -173.7(10) no . . . .
C22 C27 C33 C50 -53.4(14) no . . . .
C22 C27 C33 C51 66.1(14) no . . . .
C23 C27 C33 C46 5.6(16) no . . . .
C23 C27 C33 C50 125.9(11) no . . . .
C23 C27 C33 C51 -114.6(12) no . . . .
S58 C29 C37 C17 179.3(8) no . . . .
S58 C29 C43 N11 0.3(16) no . . . .
S58 C29 C43 C41 177.3(8) no . . . .
C37 C29 C43 N11 179.7(10) no . . . .
C37 C29 C43 C41 -3.3(18) no . . . .
C43 C29 C37 C17 -0.1(18) no . . . .
C21 C31 C36 C48 -119.2(12) no . . . .
C21 C31 C36 C49 0.1(16) no . . . .
C21 C31 C36 C57 120.7(12) no . . . .
C26 C31 C36 C48 61.9(14) no . . . .
C26 C31 C36 C49 -178.7(10) no . . . .
C26 C31 C36 C57 -58.2(14) no . . . .
C17 C34 C41 C43 -3.1(18) no . . . .
C34 C41 C43 N11 -178.2(10) no . . . .
C34 C41 C43 C29 4.8(17) no . . . .
